data_7718888
loop_
_publ_author_name
'Mart&#xed;-Rujas, Javier'
'Elli, Stefano'
'Famulari, Antonino'

_publ_section_title
;
 <i>In situ</i> X-ray study of breathing-like effect in interlocked
 metal-organic nanocages.
;
_journal_issue 27
_journal_name_full 'Dalton transactions (Cambridge, England : 2003)'
_journal_page_first 10761
_journal_page_last 10768
_journal_paper_doi 10.1039/d5dt01186h
_journal_volume 54
_journal_year 2025
_chemical_formula_sum 'C174 H144 I24 N24 O6 Zn12'
_chemical_formula_weight 6497.16
_space_group_crystal_system trigonal
_space_group_IT_number 148
_space_group_name_Hall '-R 3'
_space_group_name_H-M_alt 'R -3 :H'
_atom_sites_solution_hydrogens geom
_audit_creation_method SHELXL-2017/1
_audit_update_record
;
2025-05-19 deposited with the CCDC.	2025-06-13 downloaded from the CCDC.
;
_cell_angle_alpha 90
_cell_angle_beta 90
_cell_angle_gamma 120
_cell_formula_units_Z 3
_cell_length_a 38.8579(8)
_cell_length_b 38.8579(8)
_cell_length_c 16.2103(3)
_cell_measurement_reflns_used 10950
_cell_measurement_temperature 250(2)
_cell_measurement_theta_max 73.2790
_cell_measurement_theta_min 3.9160
_cell_volume 21197.3(7)
_computing_structure_refinement 'SHELXL-2017/1 (Sheldrick, 2017)'
_computing_structure_solution 'SHELXT 2014/4 (Sheldrick, 2014)'
_diffrn_ambient_temperature 250(2)
_diffrn_measured_fraction_theta_full 0.976
_diffrn_measured_fraction_theta_max 0.908
_diffrn_measurement_device_type 'PhotonJet (Cu) X-ray Source'
_diffrn_radiation_type CuK\a
_diffrn_radiation_wavelength 1.54184
_diffrn_reflns_av_R_equivalents 0.0611
_diffrn_reflns_av_unetI/netI 0.0510
_diffrn_reflns_Laue_measured_fraction_full 0.976
_diffrn_reflns_Laue_measured_fraction_max 0.908
_diffrn_reflns_limit_h_max 47
_diffrn_reflns_limit_h_min -48
_diffrn_reflns_limit_k_max 46
_diffrn_reflns_limit_k_min -44
_diffrn_reflns_limit_l_max 7
_diffrn_reflns_limit_l_min -19
_diffrn_reflns_number 24456
_diffrn_reflns_point_group_measured_fraction_full 0.976
_diffrn_reflns_point_group_measured_fraction_max 0.908
_diffrn_reflns_theta_full 67.684
_diffrn_reflns_theta_max 76.390
_diffrn_reflns_theta_min 3.941
_diffrn_source 'micro-focus sealed X-ray tube'
_exptl_absorpt_coefficient_mu 21.993
_exptl_absorpt_correction_T_max 1.00000
_exptl_absorpt_correction_T_min 0.29191
_exptl_absorpt_correction_type multi-scan
_exptl_crystal_colour colorless
_exptl_crystal_density_diffrn 1.527
_exptl_crystal_description block
_exptl_crystal_F_000 9108
_exptl_crystal_size_max 0.17
_exptl_crystal_size_mid 0.12
_exptl_crystal_size_min 0.10
_refine_diff_density_max 2.669
_refine_diff_density_min -1.568
_refine_diff_density_rms 0.248
_refine_ls_extinction_method none
_refine_ls_goodness_of_fit_ref 1.034
_refine_ls_hydrogen_treatment constr
_refine_ls_matrix_type full
_refine_ls_number_parameters 353
_refine_ls_number_reflns 8968
_refine_ls_number_restraints 1
_refine_ls_restrained_S_all 1.034
_refine_ls_R_factor_all 0.1135
_refine_ls_R_factor_gt 0.0979
_refine_ls_shift/su_max 0.118
_refine_ls_shift/su_mean 0.003
_refine_ls_structure_factor_coef Fsqd
_refine_ls_weighting_details 'w=1/[\s^2^(Fo^2^)+(0.1414P)^2^+1186.4095P] where P=(Fo^2^+2Fc^2^)/3'
_refine_ls_weighting_scheme calc
_refine_ls_wR_factor_gt 0.2841
_refine_ls_wR_factor_ref 0.2943
_reflns_Friedel_coverage 0.000
_reflns_number_gt 6973
_reflns_number_total 8968
_reflns_threshold_expression 'I > 2\s(I)'
_cod_data_source_file d5dt01186h2.cif
_cod_data_source_block 2_250K
_cod_depositor_comments 'Adding full bibliography for 7718884--7718892.cif.'
_cod_original_cell_volume 21197.3(10)
_cod_database_code 7718888
_shelx_shelxl_version_number 2017/1
_shelx_space_group_comment
;
The symmetry employed for this shelxl refinement is uniquely defined
by the following loop, which should always be used as a source of
symmetry information in preference to the above space-group names.
They are only intended as comments.
;

loop_
_space_group_symop_operation_xyz
'x, y, z'
'-y, x-y, z'
'-x+y, -x, z'
'x+2/3, y+1/3, z+1/3'
'-y+2/3, x-y+1/3, z+1/3'
'-x+y+2/3, -x+1/3, z+1/3'
'x+1/3, y+2/3, z+2/3'
'-y+1/3, x-y+2/3, z+2/3'
'-x+y+1/3, -x+2/3, z+2/3'
'-x, -y, -z'
'y, -x+y, -z'
'x-y, x, -z'
'-x+2/3, -y+1/3, -z+1/3'
'y+2/3, -x+y+1/3, -z+1/3'
'x-y+2/3, x+1/3, -z+1/3'
'-x+1/3, -y+2/3, -z+2/3'
'y+1/3, -x+y+2/3, -z+2/3'
'x-y+1/3, x+2/3, -z+2/3'

loop_
_atom_site_label
_atom_site_type_symbol
_atom_site_fract_x
_atom_site_fract_y
_atom_site_fract_z
_atom_site_U_iso_or_equiv
_atom_site_adp_type
_atom_site_occupancy
_atom_site_site_symmetry_order
_atom_site_calc_flag
_atom_site_refinement_flags_posn
_atom_site_refinement_flags_adp
_atom_site_refinement_flags_occupancy
_atom_site_disorder_assembly
_atom_site_disorder_group
I1 I 0.70252(3) 0.63035(3) 0.64572(7) 0.0626(3) Uani 1 1 d . . . . .
I2 I 0.55009(3) 0.90175(3) 0.10006(8) 0.0738(4) Uani 1 1 d . . . . .
I3 I 0.59209(4) 0.83615(4) -0.05415(7) 0.0738(4) Uani 1 1 d . . . . .
I4 I 0.62804(5) 0.57061(4) 0.42323(7) 0.0917(5) Uani 1 1 d . . . . .
Zn5 Zn 0.64142(5) 0.61096(5) 0.55553(11) 0.0436(4) Uani 1 1 d . . . . .
Zn6 Zn 0.55124(5) 0.83810(5) 0.06640(12) 0.0536(5) Uani 1 1 d . . . . .
N3 N 0.6407(3) 0.6621(3) 0.5306(7) 0.041(2) Uani 1 1 d . . . . .
N4 N 0.5921(3) 0.5811(3) 0.6307(7) 0.044(2) Uani 1 1 d . . . . .
N1 N 0.5682(3) 0.8212(3) 0.1717(7) 0.050(3) Uani 1 1 d . . . . .
C10 C 0.6411(4) 0.7942(3) 0.5490(8) 0.042(3) Uani 1 1 d . . . . .
H10 H 0.651533 0.791536 0.599417 0.051 Uiso 1 1 calc R U . . .
N2 N 0.4928(4) 0.7938(3) 0.0583(8) 0.056(3) Uani 1 1 d . . . . .
C21 C 0.6667(4) 0.6970(4) 0.5630(9) 0.048(3) Uani 1 1 d . . . . .
H21 H 0.687460 0.698558 0.595513 0.057 Uiso 1 1 calc R U . . .
C19 C 0.6346(4) 0.7296(3) 0.5042(8) 0.040(3) Uani 1 1 d . . . . .
C13 C 0.5947(4) 0.8066(3) 0.3190(9) 0.050(3) Uani 1 1 d . . . . .
C25 C 0.5271(4) 0.5429(4) 0.7375(8) 0.044(3) Uani 1 1 d . . . . .
C20 C 0.6645(4) 0.7308(4) 0.5510(8) 0.043(3) Uani 1 1 d . . . . .
H20 H 0.683560 0.754911 0.575134 0.052 Uiso 1 1 calc R U . . .
C11 C 0.6305(4) 0.7652(4) 0.4894(9) 0.047(3) Uani 1 1 d . . . . .
C9 C 0.4942(4) 0.5241(4) 0.7973(8) 0.044(3) Uani 1 1 d . . . . .
C12 C 0.6157(4) 0.7690(4) 0.4143(9) 0.049(3) Uani 1 1 d . . . . .
H12 H 0.609552 0.749914 0.372680 0.059 Uiso 1 1 calc R U . . .
C7 C 0.6101(4) 0.8010(3) 0.4008(8) 0.044(3) Uani 1 1 d . . . . .
C29 C 0.5966(4) 0.5871(4) 0.7112(9) 0.057(4) Uani 1 1 d . . . . .
H29 H 0.622159 0.604399 0.731845 0.069 Uiso 1 1 calc R U . . .
C26 C 0.5234(5) 0.5366(5) 0.6541(10) 0.061(4) Uani 1 1 d . . . . .
H26 H 0.498197 0.519031 0.631853 0.073 Uiso 1 1 calc R U . . .
C8 C 0.4963(4) 0.5425(4) 0.8728(9) 0.049(3) Uani 1 1 d . . . . .
H8 H 0.517892 0.568078 0.882959 0.059 Uiso 1 1 calc R U . . .
C17 C 0.5926(4) 0.8059(4) 0.1734(9) 0.052(3) Uani 1 1 d . . . . .
H17 H 0.600997 0.800541 0.123116 0.062 Uiso 1 1 calc R U . . .
C27 C 0.5554(4) 0.5552(4) 0.6020(8) 0.053(3) Uani 1 1 d . . . . .
H27 H 0.551803 0.549676 0.545157 0.064 Uiso 1 1 calc R U . . .
C24 C 0.6072(4) 0.6928(4) 0.4728(10) 0.054(3) Uani 1 1 d . . . . .
H24 H 0.585265 0.690150 0.442809 0.065 Uiso 1 1 calc R U . . .
C18 C 0.6055(5) 0.7979(4) 0.2459(9) 0.055(3) Uani 1 1 d . . . . .
H18 H 0.621919 0.786522 0.244824 0.066 Uiso 1 1 calc R U . . .
C23 C 0.6114(4) 0.6608(4) 0.4846(10) 0.054(4) Uani 1 1 d . . . . .
H23 H 0.593122 0.636671 0.459655 0.065 Uiso 1 1 calc R U . . .
C30 C 0.5658(4) 0.5694(5) 0.7659(9) 0.062(4) Uani 1 1 d . . . . .
H30 H 0.570411 0.574916 0.822543 0.075 Uiso 1 1 calc R U . . .
C15 C 0.5561(5) 0.8273(5) 0.2437(11) 0.066(4) Uani 1 1 d . . . . .
H15 H 0.538343 0.837106 0.242979 0.079 Uiso 1 1 calc R U . . .
C14 C 0.5675(6) 0.8204(5) 0.3199(11) 0.066(4) Uani 1 1 d . . . . .
H14 H 0.557582 0.824689 0.369432 0.079 Uiso 1 1 calc R U . . .
C31 C 0.4143(4) 0.7312(4) 0.0541(11) 0.058(4) Uani 1 1 d . . . . .
C37 C 0.3646(4) 0.6591(4) 0.0518(11) 0.059(4) Uani 1 1 d . . . . .
H37 H 0.385673 0.653796 0.051196 0.071 Uiso 1 1 calc R U . . .
C38 C 0.3727(4) 0.6980(4) 0.0522(11) 0.060(4) Uani 1 1 d . . . . .
C33 C 0.4830(5) 0.7602(5) 0.0206(14) 0.077(5) Uani 1 1 d . . . . .
H33 H 0.503229 0.757447 -0.004651 0.093 Uiso 1 1 calc R U . . .
C32 C 0.4444(5) 0.7287(5) 0.0157(16) 0.090(7) Uani 1 1 d . . . . .
H32 H 0.438924 0.705640 -0.013751 0.108 Uiso 1 1 calc R U . . .
C35 C 0.4640(5) 0.7966(5) 0.0941(13) 0.076(5) Uani 1 1 d . . . . .
H35 H 0.470400 0.820635 0.120562 0.091 Uiso 1 1 calc R U . . .
C36 C 0.4247(5) 0.7663(5) 0.0951(14) 0.080(5) Uani 1 1 d . . . . .
H36 H 0.405355 0.769488 0.123309 0.096 Uiso 1 1 calc R U . . .
O1 O 0.5486(12) 0.7123(12) -0.001(3) 0.242(15) Uiso 1 1 d D . . . .
H1 H 0.560914 0.732542 -0.030145 0.362 Uiso 1 1 calc R U . . .
C1S C 0.5078(13) 0.6873(14) -0.035(3) 0.21(2) Uiso 1 1 d D . . . .
H1SA H 0.503488 0.661085 -0.047931 0.319 Uiso 1 1 calc R U . . .
H1SB H 0.504733 0.699523 -0.084329 0.319 Uiso 1 1 calc R U . . .
H1SC H 0.488491 0.684976 0.006082 0.319 Uiso 1 1 calc R U . . .

loop_
_atom_site_aniso_label
_atom_site_aniso_U_11
_atom_site_aniso_U_22
_atom_site_aniso_U_33
_atom_site_aniso_U_23
_atom_site_aniso_U_13
_atom_site_aniso_U_12
I1 0.0576(6) 0.0725(7) 0.0757(7) 0.0164(5) 0.0131(4) 0.0460(5)
I2 0.0698(7) 0.0460(5) 0.1076(9) 0.0155(5) -0.0089(6) 0.0305(5)
I3 0.0666(7) 0.0691(7) 0.0788(7) 0.0130(5) 0.0034(5) 0.0287(6)
I4 0.1497(13) 0.0885(9) 0.0621(7) -0.0083(6) 0.0105(7) 0.0784(9)
Zn5 0.0533(10) 0.0336(8) 0.0527(10) 0.0128(7) 0.0162(7) 0.0283(7)
Zn6 0.0380(9) 0.0416(9) 0.0717(12) 0.0107(8) -0.0126(8) 0.0127(8)
N3 0.038(5) 0.023(4) 0.062(6) 0.006(4) 0.003(4) 0.014(4)
N4 0.047(6) 0.031(5) 0.057(7) 0.007(4) 0.013(5) 0.021(5)
N1 0.050(6) 0.041(6) 0.057(7) 0.002(5) -0.015(5) 0.022(5)
C10 0.052(7) 0.032(6) 0.047(7) 0.001(5) -0.012(5) 0.024(5)
N2 0.045(6) 0.043(6) 0.075(8) -0.003(6) -0.004(6) 0.018(5)
C21 0.043(7) 0.039(7) 0.066(8) 0.006(6) -0.006(6) 0.023(6)
C19 0.048(7) 0.025(5) 0.049(7) 0.000(5) -0.010(5) 0.019(5)
C13 0.052(8) 0.023(5) 0.074(9) -0.004(5) -0.022(7) 0.017(5)
C25 0.035(6) 0.033(6) 0.059(8) -0.008(5) 0.006(5) 0.012(5)
C20 0.039(6) 0.030(6) 0.059(8) 0.003(5) -0.005(5) 0.016(5)
C11 0.049(7) 0.028(6) 0.065(8) 0.000(5) -0.015(6) 0.020(5)
C9 0.036(6) 0.033(6) 0.054(7) -0.004(5) 0.004(5) 0.011(5)
C12 0.052(8) 0.030(6) 0.066(8) -0.006(5) -0.017(6) 0.021(6)
C7 0.053(7) 0.029(6) 0.045(7) 0.001(5) -0.018(5) 0.018(5)
C29 0.045(7) 0.050(8) 0.058(9) -0.012(6) 0.009(6) 0.010(6)
C26 0.046(8) 0.052(8) 0.066(10) -0.012(7) -0.006(7) 0.010(7)
C8 0.037(6) 0.034(6) 0.060(8) -0.011(5) 0.004(6) 0.005(5)
C17 0.059(8) 0.054(8) 0.054(8) 0.001(6) -0.007(6) 0.037(7)
C27 0.060(9) 0.058(8) 0.033(7) -0.001(6) 0.001(6) 0.023(7)
C24 0.054(8) 0.032(6) 0.075(9) -0.003(6) -0.024(7) 0.022(6)
C18 0.056(8) 0.050(8) 0.067(9) 0.000(7) -0.011(7) 0.031(7)
C23 0.059(8) 0.026(6) 0.075(9) -0.012(6) -0.022(7) 0.019(6)
C30 0.040(7) 0.068(9) 0.047(8) -0.010(7) 0.011(6) 0.003(7)
C15 0.064(10) 0.061(9) 0.085(12) -0.006(8) -0.017(8) 0.040(8)
C14 0.089(12) 0.066(10) 0.068(10) -0.010(8) -0.025(8) 0.057(9)
C31 0.041(7) 0.043(7) 0.090(11) -0.005(7) -0.007(7) 0.021(6)
C37 0.040(7) 0.044(8) 0.094(12) -0.001(7) -0.001(7) 0.020(6)
C38 0.034(7) 0.034(7) 0.108(12) -0.002(7) -0.003(7) 0.014(6)
C33 0.037(8) 0.056(10) 0.138(17) -0.013(10) -0.006(9) 0.023(7)
C32 0.035(8) 0.046(9) 0.19(2) -0.029(11) -0.001(10) 0.018(7)
C35 0.052(9) 0.052(9) 0.107(14) -0.012(9) 0.001(9) 0.014(8)
C36 0.046(9) 0.061(10) 0.125(16) -0.024(10) -0.001(9) 0.021(8)

loop_
_atom_type_symbol
_atom_type_description
_atom_type_scat_dispersion_real
_atom_type_scat_dispersion_imag
_atom_type_scat_source
C C 0.0181 0.0091 'International Tables Vol C Tables 4.2.6.8 and 6.1.1.4'
H H 0.0000 0.0000 'International Tables Vol C Tables 4.2.6.8 and 6.1.1.4'
I I -0.3257 6.8362 'International Tables Vol C Tables 4.2.6.8 and 6.1.1.4'
N N 0.0311 0.0180 'International Tables Vol C Tables 4.2.6.8 and 6.1.1.4'
O O 0.0492 0.0322 'International Tables Vol C Tables 4.2.6.8 and 6.1.1.4'
Zn Zn -1.5491 0.6778 'International Tables Vol C Tables 4.2.6.8 and 6.1.1.4'

loop_
_geom_angle_atom_site_label_1
_geom_angle_atom_site_label_2
_geom_angle_atom_site_label_3
_geom_angle
_geom_angle_site_symmetry_1
_geom_angle_site_symmetry_3
_geom_angle_publ_flag
N3 Zn5 N4 101.7(4) . . ?
N3 Zn5 I4 109.5(3) . . ?
N4 Zn5 I4 107.7(3) . . ?
N3 Zn5 I1 106.8(3) . . ?
N4 Zn5 I1 107.0(3) . . ?
I4 Zn5 I1 122.32(8) . . ?
N1 Zn6 N2 100.5(5) . . ?
N1 Zn6 I3 109.0(4) . . ?
N2 Zn6 I3 111.7(4) . . ?
N1 Zn6 I2 107.2(3) . . ?
N2 Zn6 I2 106.2(4) . . ?
I3 Zn6 I2 120.42(8) . . ?
C21 N3 C23 117.0(10) . . ?
C21 N3 Zn5 122.9(8) . . ?
C23 N3 Zn5 119.9(8) . . ?
C29 N4 C27 118.0(11) . . ?
C29 N4 Zn5 118.6(9) . . ?
C27 N4 Zn5 123.5(9) . . ?
C15 N1 C17 116.9(12) . . ?
C15 N1 Zn6 118.6(10) . . ?
C17 N1 Zn6 124.5(10) . . ?
C11 C10 C9 121.5(11) . 15_556 ?
C35 N2 C33 116.9(14) . . ?
C35 N2 Zn6 122.1(11) . . ?
C33 N2 Zn6 120.9(11) . . ?
N3 C21 C20 122.9(12) . . ?
C20 C19 C24 116.2(11) . . ?
C20 C19 C11 122.7(11) . . ?
C24 C19 C11 121.0(11) . . ?
C18 C13 C14 119.4(13) . . ?
C18 C13 C7 122.3(13) . . ?
C14 C13 C7 118.3(14) . . ?
C26 C25 C30 115.6(12) . . ?
C26 C25 C9 125.0(12) . . ?
C30 C25 C9 119.4(12) . . ?
C19 C20 C21 120.2(12) . . ?
C10 C11 C12 120.0(11) . . ?
C10 C11 C19 121.1(11) . . ?
C12 C11 C19 118.8(12) . . ?
C8 C9 C10 116.9(11) . 14_456 ?
C8 C9 C25 120.6(11) . . ?
C10 C9 C25 122.4(11) 14_456 . ?
C11 C12 C7 119.6(12) . . ?
C8 C7 C12 120.2(11) 15_556 . ?
C8 C7 C13 118.5(11) 15_556 . ?
C12 C7 C13 121.2(12) . . ?
N4 C29 C30 123.1(14) . . ?
C25 C26 C27 121.7(13) . . ?
C7 C8 C9 121.7(11) 14_456 . ?
N1 C17 C18 122.4(14) . . ?
N4 C27 C26 121.4(12) . . ?
C23 C24 C19 120.9(12) . . ?
C13 C18 C17 119.8(14) . . ?
N3 C23 C24 122.6(12) . . ?
C29 C30 C25 120.1(13) . . ?
N1 C15 C14 125.3(15) . . ?
C15 C14 C13 116.1(16) . . ?
C32 C31 C36 116.7(15) . . ?
C32 C31 C38 121.8(14) . . ?
C36 C31 C38 121.5(14) . . ?
C38 C37 C38 121.1(14) . 3_565 ?
C37 C38 C37 118.9(14) . 2_665 ?
C37 C38 C31 120.5(13) . . ?
C37 C38 C31 120.6(13) 2_665 . ?
N2 C33 C32 123.7(16) . . ?
C31 C32 C33 119.7(16) . . ?
N2 C35 C36 123.7(16) . . ?
C31 C36 C35 119.2(17) . . ?

loop_
_geom_bond_atom_site_label_1
_geom_bond_atom_site_label_2
_geom_bond_distance
_geom_bond_site_symmetry_2
_geom_bond_publ_flag
I1 Zn5 2.560(2) . ?
I2 Zn6 2.555(2) . ?
I3 Zn6 2.542(2) . ?
I4 Zn5 2.552(2) . ?
Zn5 N3 2.040(9) . ?
Zn5 N4 2.069(10) . ?
Zn6 N1 2.052(11) . ?
Zn6 N2 2.057(12) . ?
N3 C21 1.328(17) . ?
N3 C23 1.341(17) . ?
N4 C29 1.323(18) . ?
N4 C27 1.350(18) . ?
N1 C15 1.32(2) . ?
N1 C17 1.347(18) . ?
C10 C11 1.380(18) . ?
C10 C9 1.405(16) 15_556 ?
N2 C35 1.31(2) . ?
N2 C33 1.31(2) . ?
C21 C20 1.375(17) . ?
C19 C20 1.367(17) . ?
C19 C24 1.384(17) . ?
C19 C11 1.489(15) . ?
C13 C18 1.36(2) . ?
C13 C14 1.40(2) . ?
C13 C7 1.515(18) . ?
C25 C26 1.37(2) . ?
C25 C30 1.409(19) . ?
C25 C9 1.474(17) . ?
C11 C12 1.385(19) . ?
C9 C8 1.398(18) . ?
C12 C7 1.383(17) . ?
C7 C8 1.375(18) 15_556 ?
C29 C30 1.366(19) . ?
C26 C27 1.37(2) . ?
C17 C18 1.38(2) . ?
C24 C23 1.348(18) . ?
C15 C14 1.38(2) . ?
C31 C32 1.37(2) . ?
C31 C36 1.38(2) . ?
C31 C38 1.480(19) . ?
C37 C38 1.38(2) . ?
C37 C38 1.41(2) 3_565 ?
C33 C32 1.38(2) . ?
C35 C36 1.39(2) . ?
O1 C1S 1.489(19) . ?
